data_2006590
loop_
_publ_author_name
'Jerzykiewicz, Lucjan B.'
'Utko, J\'ozef'
'Sobota, Piotr'

_publ_section_title '[(Mg~0.5~,Mn~0.5~)~4~{\m~3~,\h^2^-OCH~2~CH(CH~2~)~3~O}~4~(EtOH)~4~Cl~4~].0.5EtOH'
_journal_issue 10
_journal_name_full 'Acta Crystallographica Section C'
_journal_page_first 1393
_journal_page_last 1396
_journal_paper_doi 10.1107/S0108270197007920
_journal_volume 53
_journal_year 1997
_chemical_formula_iupac '[(Mg2,Mn2) Cl4 (C2 H6 O)4 (C5 H9 O2)4] , 0.5C2 H6 O'
_chemical_formula_sum 'C29 H63 Cl4 Mg2 Mn2 O12.5'
_chemical_formula_weight 1823.18
_chemical_name_systematic
;
[tetrakis(\m~3~tetrahydrofurfuroxo-O,O')-tetra(ethanol)-tetrachloro-
tetra(magnesium(II),manganese(II))] ethanol solvent
;
_space_group_IT_number 2
_symmetry_cell_setting triclinic
_symmetry_space_group_name_Hall '-P 1'
_symmetry_space_group_name_H-M 'P -1'
_audit_creation_method SHELXL
_cell_angle_alpha 87.02(3)
_cell_angle_beta 78.00(3)
_cell_angle_gamma 60.87(3)
_cell_formula_units_Z 2
_cell_length_a 12.079(3)
_cell_length_b 12.150(3)
_cell_length_c 17.641(4)
_cell_measurement_reflns_used 25
_cell_measurement_temperature 300.0(10)
_cell_measurement_theta_max 15
_cell_measurement_theta_min 9
_cell_volume 2208.4(12)
_computing_cell_refinement 'KM4 Software'
_computing_data_collection 'KM4 Software (Kuma Diffraction, 1996)'
_computing_data_reduction 'KM4 Software'
_computing_molecular_graphics 'ORTEPII (Johnson, 1976)'
_computing_structure_refinement 'SHELXL93 (Sheldrick, 1994)'
_computing_structure_solution 'SHELXS86 (Sheldrick, 1990)'
_diffrn_ambient_temperature 300.0(10)
_diffrn_measurement_device 'Kuma KM4 automatic diffractometer'
_diffrn_measurement_method 'profile data from \w/2\q scans'
_diffrn_radiation_monochromator graphite
_diffrn_radiation_source 'fine-focus sealed tube'
_diffrn_radiation_type MoK\a
_diffrn_radiation_wavelength 0.71073
_diffrn_reflns_av_R_equivalents 0.0673
_diffrn_reflns_av_sigmaI/netI 0.0503
_diffrn_reflns_limit_h_max 10
_diffrn_reflns_limit_h_min -10
_diffrn_reflns_limit_k_max 13
_diffrn_reflns_limit_k_min -13
_diffrn_reflns_limit_l_max 20
_diffrn_reflns_limit_l_min -20
_diffrn_reflns_number 12510
_diffrn_reflns_theta_max 26
_diffrn_reflns_theta_min 2
_diffrn_standards_decay_% 5
_diffrn_standards_interval_count 100
_diffrn_standards_number 3
_exptl_absorpt_coefficient_mu 0.893
_exptl_absorpt_correction_type none
_exptl_crystal_colour colourless
_exptl_crystal_density_diffrn 1.371
_exptl_crystal_density_meas 1.376
_exptl_crystal_density_method 'flotation in toluene/1,2-dibromomethane'
_exptl_crystal_description Block
_exptl_crystal_F_000 957
_exptl_crystal_size_max 0.5
_exptl_crystal_size_mid 0.4
_exptl_crystal_size_min 0.4
_refine_diff_density_max 0.40
_refine_diff_density_min -0.46
_refine_ls_extinction_method none
_refine_ls_goodness_of_fit_obs 1.072
_refine_ls_matrix_type full
_refine_ls_number_parameters 476
_refine_ls_number_reflns 6797
_refine_ls_number_restraints 6
_refine_ls_restrained_S_obs 1.072
_refine_ls_R_factor_all 0.057
_refine_ls_R_factor_obs .0442
_refine_ls_shift/esd_max -0.13
_refine_ls_shift/esd_mean 0.006
_refine_ls_structure_factor_coef Fsqd
_refine_ls_weighting_details 'w = 1/[\s^2^(Fo^2^)+(0.0540P)^2^+1.6258P] where P=(Fo^2^+2Fc^2^)/3'
_refine_ls_weighting_scheme calc
_refine_ls_wR_factor_all 0.120
_refine_ls_wR_factor_obs .1112
_reflns_number_observed 5692
_reflns_number_total 6799
_reflns_observed_criterion >2sigma(I)
_cod_data_source_file jz1203.cif
_cod_data_source_block JERZYK
_cod_depositor_comments
;
The following automatic conversions were performed:
'_symmetry_cell_setting' value ' Triclinic' changed to 'triclinic'
according to '/home/saulius/struct/CIF-dictionaries/cif_core.dic'
dictionary named 'cif_core.dic' version 2.4.1 from 2010-06-29.

Automatic conversion script
Id: cif_fix_enum 1527 2010-12-29 10:47:43Z saulius 

The following automatic conversions were performed:

'_symmetry_cell_setting' value ' Triclinic' changed to 'triclinic'
according to /home/saulius/struct/CIF-dictionaries/cif_core.dic
dictionary named 'cif_core.dic' version 2.4.1 from 2010-06-29.

Automatic conversion script
Id: cif_fix_values 1715 2011-07-08 13:25:40Z adriana 

The following automatic conversions were performed:

'_refine_ls_weighting_scheme' value 'calc w =
1/[\s^2^(Fo^2^)+(0.0540P)^2^+1.6258P] where P=(Fo^2^+2Fc^2^)/3' was
changed to 'calc'. New tag '_refine_ls_weighting_details' was
created. The value of the new tag was set to 'w =
1/[\s^2^(Fo^2^)+(0.0540P)^2^+1.6258P] where P=(Fo^2^+2Fc^2^)/3'.

Automatic conversion script
Id: cif_fix_values 3143 2015-03-26 13:38:13Z robertas 
;
_cod_original_cell_volume 2208.4(7)
_cod_original_sg_symbol_H-M ' P-1'
_cod_original_formula_sum 'C29 H63 Cl4 O12.5 Mg2 Mn2'
_cod_database_code 2006590

loop_
_symmetry_equiv_pos_as_xyz
'x, y, z'
'-x, -y, -z'

loop_
_atom_site_aniso_label
_atom_site_aniso_U_11
_atom_site_aniso_U_22
_atom_site_aniso_U_33
_atom_site_aniso_U_12
_atom_site_aniso_U_13
_atom_site_aniso_U_23
Mn(1) .0359(3) .0471(3) .0412(3) -.0125(3) -.0080(2) .0034(2)
Mn(2) .0397(3) .0477(3) .0450(3) -.0174(3) -.0116(2) .0084(2)
Mn(3) .0435(3) .0450(3) .0406(3) -.0200(3) -.0094(2) .0023(2)
Mn(4) .0413(4) .0500(4) .0500(3) -.0184(3) -.0131(3) -.0029(3)
Mg(1) .0359(3) .0471(3) .0412(3) -.0125(3) -.0080(2) .0034(2)
Mg(2) .0397(3) .0477(3) .0450(3) -.0174(3) -.0116(2) .0084(2)
Mg(3) .0435(3) .0450(3) .0406(3) -.0200(3) -.0094(2) .0023(2)
Mg(4) .0413(4) .0500(4) .0500(3) -.0184(3) -.0131(3) -.0029(3)
Cl(1) .0496(5) .0736(6) .0737(5) -.0189(4) -.0259(4) .0106(4)
Cl(2) .0804(6) .0849(7) .0665(5) -.0307(5) -.0358(5) .0241(5)
Cl(3) .0779(6) .0560(5) .0654(5) -.0216(4) -.0102(4) -.0110(4)
Cl(4) .0877(7) .0641(6) .1076(8) -.0338(5) -.0311(6) -.0163(5)
O(10) .0444(12) .085(2) .0499(12) -.0172(12) -.0052(9) .0075(11)
O(11) .0415(11) .0554(12) .0378(10) -.0135(9) -.0080(8) -.0012(8)
O(20) .0634(14) .079(2) .0561(13) -.0423(13) -.0194(10) .0235(11)
O(21) .0411(11) .0496(11) .0468(10) -.0236(9) -.0130(8) .0073(8)
O(30) .0556(13) .0596(13) .0472(11) -.0262(11) -.0029(9) .0014(9)
O(31) .0442(11) .0437(11) .0415(10) -.0178(9) -.0089(8) .0040(8)
O(40) .0494(13) .0597(14) .0748(14) -.0279(11) -.0131(10) -.0006(11)
O(41) .0324(10) .0450(11) .0495(10) -.0142(9) -.0084(8) .0006(8)
O(51) .076(2) .086(2) .070(2) -.0386(15) -.0353(13) .0045(13)
O(61) .064(2) .075(2) .0536(13) -.0327(13) -.0204(11) -.0005(11)
O(71) .064(2) .0527(14) .090(2) -.0127(13) -.0177(13) -.0038(12)
O(81) .078(2) .0502(13) .076(2) -.0231(13) -.0137(13) .0075(12)
C(11) .055(2) .077(2) .041(2) -.013(2) -.0045(14) .0043(15)
C(12) .067(3) .113(4) .055(2) -.013(2) .005(2) -.006(2)
C(13) .067(3) .307(11) .112(5) -.009(5) -.001(3) -.093(6)
C(14) .041(2) .156(5) .087(3) -.026(3) .000(2) -.003(3)
C(15) .057(2) .067(2) .042(2) -.013(2) -.0129(14) -.0036(14)
C(21) .054(2) .074(2) .068(2) -.037(2) -.022(2) .022(2)
C(22) .095(3) .110(3) .096(3) -.079(3) -.035(2) .039(3)
C(23) .210(6) .111(4) .127(4) -.116(4) -.088(4) .056(3)
C(24) .161(5) .153(5) .094(3) -.122(4) -.065(3) .072(3)
C(25) .055(2) .062(2) .057(2) -.034(2) -.0217(14) .0126(14)
C(31) .060(2) .057(2) .055(2) -.030(2) -.0136(14) .0153(14)
C(32) .098(3) .116(4) .052(2) -.053(3) .009(2) -.005(2)
C(33) .348(12) .123(5) .061(3) -.086(6) .013(5) .024(3)
C(34) .086(3) .091(3) .073(2) -.042(2) -.012(2) .035(2)
C(35) .056(2) .043(2) .053(2) -.0193(14) -.0146(13) .0081(12)
C(41) .038(2) .064(2) .061(2) -.020(2) -.0107(13) -.0025(15)
C(42) .041(2) .094(3) .096(3) -.029(2) -.014(2) .001(2)
C(43) .076(3) .092(3) .160(5) -.057(3) -.026(3) -.005(3)
C(44) .061(4) .121(5) .55(2) -.038(4) -.069(6) -.084(8)
C(45) .036(2) .050(2) .056(2) -.0109(14) -.0101(12) -.0011(13)
C(51) .181(6) .137(5) .132(5) -.075(5) -.103(5) .007(4)
C(52) .222(9) .268(11) .247(10) -.127(8) -.184(9) .064(8)
C(61) .114(6) .084(4) .077(5) -.059(4) -.043(4) .003(3)
C(611) .050(11) .14(3) .16(3) -.044(13) -.018(12) .01(2)
C(62) .373(14) .143(6) .220(9) -.084(8) -.226(10) .000(6)
C(71) .151(7) .069(4) .480(19) .025(5) -.155(10) -.078(7)
C(72) .182(9) .094(6) .450(19) -.040(6) -.138(11) .023(8)
C(81) .110(9) .067(6) .141(8) -.027(5) -.035(6) .014(5)
C(82) .161(8) .063(4) .52(2) -.001(5) .042(10) .046(8)

loop_
_atom_site_label
_atom_site_fract_x
_atom_site_fract_y
_atom_site_fract_z
_atom_site_U_iso_or_equiv
_atom_site_thermal_displace_type
_atom_site_calc_flag
_atom_site_refinement_flags
_atom_site_occupancy
_atom_site_disorder_group
_atom_site_type_symbol
Mn(1) -.05760(5) .33053(6) .26370(3) .0448(2) Uani d P .50 . Mn
Mn(2) .17397(6) .04967(6) .30612(3) .0456(2) Uani d P .50 . Mn
Mn(3) .18292(6) .14363(5) .13191(3) .0436(2) Uani d P .50 . Mn
Mn(4) .22389(6) .28701(6) .27267(3) .0479(2) Uani d P .50 . Mn
Mg(1) -.05760(5) .33053(6) .26370(3) .0448(2) Uani d P .50 . Mg
Mg(2) .17397(6) .04967(6) .30612(3) .0456(2) Uani d P .50 . Mg
Mg(3) .18292(6) .14363(5) .13191(3) .0436(2) Uani d P .50 . Mg
Mg(4) .22389(6) .28701(6) .27267(3) .0479(2) Uani d P .50 . Mg
Cl(1) -.22116(8) .38968(9) .19068(5) .0686(2) Uani d . 1 . Cl
Cl(2) .27566(10) -.02245(10) .41446(5) .0788(3) Uani d . 1 . Cl
Cl(3) .30271(9) -.06203(8) .06795(5) .0715(3) Uani d . 1 . Cl
Cl(4) .15490(11) .50102(9) .30670(7) .0852(3) Uani d . 1 . Cl
O(10) -.1741(2) .3323(2) .37692(12) .0671(6) Uani d . 1 . O
O(11) .0782(2) .2512(2) .33920(10) .0492(5) Uani d . 1 . O
O(20) .0152(2) .0074(2) .34697(12) .0623(6) Uani d . 1 . O
O(21) .0487(2) .1306(2) .22427(11) .0448(4) Uani d . 1 . O
O(30) .2657(2) .2357(2) .05142(11) .0561(5) Uani d . 1 . O
O(31) .1041(2) .3278(2) .18687(10) .0448(4) Uani d . 1 . O
O(40) .4125(2) .2378(2) .20108(14) .0605(6) Uani d . 1 . O
O(41) .2936(2) .1001(2) .22306(11) .0443(4) Uani d . 1 . O
O(51) .3280(3) .2022(3) .36841(15) .0746(7) Uani d D 1 . O
O(61) .0246(2) .2165(2) .06576(13) .0634(6) Uani d D 1 . O
O(71) -.1106(3) .5256(2) .2974(2) .0754(7) Uani d D 1 . O
O(81) .2804(3) -.1349(2) .2420(2) .0723(7) Uani d D 1 . O
C(11) -.1049(3) .2905(4) .4402(2) .0670(10) Uani d . 1 . C
C(12) -.2027(4) .3738(5) .5102(2) .0939(15) Uani d . 1 . C
C(13) -.3236(5) .4219(9) .4904(4) .196(5) Uani d . 1 . C
C(14) -.3098(4) .3969(6) .4077(3) .106(2) Uani d . 1 . C
C(15) .0151(3) .3010(3) .4164(2) .0622(9) Uani d . 1 . C
C(21) -.0773(3) .0428(4) .2976(2) .0619(8) Uani d . 1 . C
C(22) -.1124(5) -.0620(5) .3030(3) .0869(13) Uani d . 1 . C
C(23) -.0694(7) -.1292(6) .3713(3) .126(2) Uani d . 1 . C
C(24) .0004(6) -.0777(6) .4007(3) .112(2) Uani d . 1 . C
C(25) -.0138(3) .0594(3) .2183(2) .0541(7) Uani d . 1 . C
C(31) .2233(3) .3661(3) .0714(2) .0566(8) Uani d . 1 . C
C(32) .3244(5) .2075(5) -.0292(2) .0919(13) Uani d . 1 . C
C(33) .3073(10) .3221(7) -.0620(3) .200(4) Uani d . 1 . C
C(34) .2180(4) .4299(4) -.0050(2) .0861(12) Uani d . 1 . C
C(35) .0964(3) .4165(3) .1298(2) .0524(7) Uani d . 1 . C
C(41) .4846(3) .1121(3) .1633(2) .0561(8) Uani d . 1 . C
C(42) .6256(3) .0716(4) .1619(3) .0785(11) Uani d . 1 . C
C(43) .4970(4) .2884(5) .2016(4) .101(2) Uani d . 1 . C
C(44) .6269(6) .1839(7) .1773(8) .241(6) Uani d . 1 . C
C(45) .4313(3) .0329(3) .2072(2) .0515(7) Uani d . 1 . C
C(51) .3611(7) .2486(6) .4247(4) .139(2) Uani d . 1 . C
C(52) .4721(9) .1744(9) .4489(6) .222(5) Uani d . 1 . C
C(61) -.0029(12) .1517(7) .0138(6) .083(3) Uani d P .74(3) 1 C
C(611) .028(2) .199(5) -.014(2) .117(11) Uani d P .26(3) 2 C
C(62) -.0436(12) .2057(7) -.0491(5) .236(6) Uani d . 1 . C
C(71) -.2041(8) .6394(7) .2858(8) .249(7) Uani d . 1 . C
C(72) -.2811(10) .7340(8) .3135(8) .242(6) Uani d . 1 . C
C(81) .3922(11) -.2501(8) .2565(6) .112(4) Uani d P .58(2) 3 C
C(811) .2982(13) -.2545(10) .2594(6) .083(4) Uiso d P .42(2) 4 C
C(82) .4084(9) -.3535(7) .2522(9) .292(8) Uani d . 1 . C
O(1E) .522(3) .334(3) .012(2) .51(2) Uiso d PD .50 -5 O
C(1E) .537(3) .445(2) .0105(15) .221(9) Uiso d PD .50 -5 C
C(2E) .425(3) .569(3) .0518(18) .328(18) Uiso d PD .50 -5 C
H(11) -.0817 .2023 .4491 .080 Uiso calc R 1 . H
H(12) -.1985 .3251 .5559 .113 Uiso calc R 1 . H
H(121) -.1864 .4417 .5206 .113 Uiso calc R 1 . H
H(13) -.3730 .5122 .5028 .236 Uiso calc R 1 . H
H(131) -.3711 .3835 .5209 .236 Uiso calc R 1 . H
H(14) -.3479 .3451 .4005 .127 Uiso calc R 1 . H
H(141) -.3517 .4753 .3825 .127 Uiso calc R 1 . H
H(15) -.0068 .3889 .4203 .075 Uiso calc R 1 . H
H(151) .0733 .2553 .4512 .075 Uiso calc R 1 . H
H(21) -.1547 .1228 .3181 .074 Uiso calc R 1 . H
H(22) -.2052 -.0272 .3088 .104 Uiso calc R 1 . H
H(221) -.0688 -.1183 .2567 .104 Uiso calc R 1 . H
H(23) -.1436 -.1186 .4107 .152 Uiso calc R 1 . H
H(231) -.0134 -.2186 .3574 .152 Uiso calc R 1 . H
H(24) -.0475 -.0340 .4510 .135 Uiso calc R 1 . H
H(241) .0847 -.1451 .4065 .135 Uiso calc R 1 . H
H(25) .0492 -.0226 .1928 .065 Uiso calc R 1 . H
H(251) -.078 .1024 .1871 .065 Uiso calc R 1 . H
H(31) .2877 .3705 .0951 .068 Uiso calc R 1 . H
H(32) .4160 .1470 -.0360 .110 Uiso calc R 1 . H
H(321) .2837 .1719 -.0542 .110 Uiso calc R 1 . H
H(33) .2719 .3328 -.1082 .240 Uiso calc R 1 . H
H(331) .3904 .3197 -.0771 .240 Uiso calc R 1 . H
H(34) .1309 .4717 -.0148 .103 Uiso calc R 1 . H
H(341) .2480 .4910 -.0060 .103 Uiso calc R 1 . H
H(35) .0766 .4953 .1546 .063 Uiso calc R 1 . H
H(351) .0272 .4331 .1036 .063 Uiso calc R 1 . H
H(41) .4719 .1170 .1098 .067 Uiso calc R 1 . H
H(42) .6569 .0120 .2013 .094 Uiso calc R 1 . H
H(421) .6796 .0325 .1116 .094 Uiso calc R 1 . H
H(43) .4848 .3217 .2533 .122 Uiso calc R 1 . H
H(431) .4806 .3556 .1660 .122 Uiso calc R 1 . H
H(44) .6708 .2044 .1308 .289 Uiso calc R 1 . H
H(441) .6750 .1708 .2176 .289 Uiso calc R 1 . H
H(45) .4625 -.0447 .1768 .062 Uiso calc R 1 . H
H(451) .4612 .0111 .2556 .062 Uiso calc R 1 . H
H(51) .3643 .3236 .4056 .167 Uiso calc R 1 . H
H(511) .2907 .2758 .4699 .167 Uiso calc R 1 . H
H(52A) .4809 .2203 .4878 .266 Uiso calc R 1 . H
H(52B) .5442 .1490 .4057 .266 Uiso calc R 1 . H
H(52C) .4702 .1009 .4704 .266 Uiso calc R 1 . H
H(61) .0752 .0719 -.0028 .099 Uiso calc PR .74(3) 1 H
H(611) -.0679 .1322 .0433 .099 Uiso calc PR .74(3) 1 H
H(61C) .0567 .2551 -.0389 .141 Uiso calc PR .26(3) 2 H
H(61D) .0979 .1149 -.0277 .141 Uiso calc PR .26(3) 2 H
H(62A) -.0577 .1502 -.0778 .283 Uiso calc R 1 1 H
H(62B) .0206 .2227 -.0809 .283 Uiso calc R 1 1 H
H(62C) -.1232 .2834 -.0345 .283 Uiso calc R 1 1 H
H(71) -.1564 .6644 .2439 .299 Uiso calc R 1 . H
H(711) -.2544 .6162 .2606 .299 Uiso calc R 1 . H
H(72A) -.3246 .7863 .2749 .291 Uiso calc R 1 . H
H(72B) -.2421 .7732 .3361 .291 Uiso calc R 1 . H
H(72C) -.3425 .7238 .3532 .291 Uiso calc R 1 . H
H(81) .4669 -.2515 .2221 .134 Uiso calc R .58(2) 3 H
H(811) .3995 -.2376 .3088 .134 Uiso calc PR .58(2) 3 H
H(81B) .2544 -.2476 .3131 .100 Uiso calc PR .42(2) 4 H
H(81C) .2503 -.2718 .2284 .100 Uiso calc PR .42(2) 4 H
H(82A) .4903 -.4119 .2647 .350 Uiso calc R 1 3 H
H(82B) .4082 -.3735 .2003 .350 Uiso calc R 1 3 H
H(82C) .3401 -.3595 .2879 .350 Uiso calc R 1 3 H
H(1E1) .5575 .4611 -.0435 .265 Uiso calc PR .50 -5 H
H(1E2) .6115 .4234 .0322 .265 Uiso calc PR .50 -5 H
H(2E1) .4510 .6324 .0454 .393 Uiso calc PR .50 -5 H
H(2E2) .4048 .5566 .1061 .393 Uiso calc PR .50 -5 H
H(2E3) .3505 .5945 .0299 .393 Uiso calc PR .50 -5 H
H(51O) .309(4) .137(3) .390(3) .098(15) Uiso d D 1 . H
H(61O) -.055(3) .283(3) .097(3) .096(14) Uiso d D 1 . H
H(71O) -.031(3) .526(6) .300(4) .15(2) Uiso d D 1 . H
H(81O) .304(5) -.125(6) .187(7) .133(19) Uiso d D 1 . H

loop_
_atom_type_symbol
_atom_type_description
_atom_type_scat_dispersion_real
_atom_type_scat_dispersion_imag
_atom_type_scat_source
C C 0.0033 0.0016 'International Tables Vol C Tables 4.2.6.8 and 6.1.1.4'
H H 0.0000 0.0000 'International Tables Vol C Tables 4.2.6.8 and 6.1.1.4'
O O 0.0106 0.0060 'International Tables Vol C Tables 4.2.6.8 and 6.1.1.4'
Mg Mg 0.0486 0.0363 'International Tables Vol C Tables 4.2.6.8 and 6.1.1.4'
Cl Cl 0.1484 0.1585 'International Tables Vol C Tables 4.2.6.8 and 6.1.1.4'
Mn Mn 0.3368 0.7283 'International Tables Vol C Tables 4.2.6.8 and 6.1.1.4'

loop_
_geom_angle_atom_site_label_1
_geom_angle_atom_site_label_2
_geom_angle_atom_site_label_3
_geom_angle
_geom_angle_publ_flag
O(31) M(1) O(11) 82.00(10) ?
O(31) M(1) O(10) 155.30(10) ?
O(11) M(1) O(10) 75.20(10) ?
O(31) M(1) O(21) 81.00(10) ?
O(11) M(1) O(21) 78.20(10) ?
O(10) M(1) O(21) 103.10(10) ?
O(31) M(1) O(71) 85.30(10) ?
O(11) M(1) O(71) 92.30(10) ?
O(10) M(1) O(71) 86.2(2) ?
O(21) M(1) O(71) 164.20(10) ?
O(31) M(1) Cl(1) 106.60(10) ?
O(11) M(1) Cl(1) 168.80(10) ?
O(10) M(1) Cl(1) 97.30(10) ?
O(21) M(1) Cl(1) 95.80(10) ?
O(71) M(1) Cl(1) 95.60(10) ?
O(41) M(2) O(21) 81.50(10) ?
O(41) M(2) O(11) 81.20(10) ?
O(21) M(2) O(11) 78.20(10) ?
O(41) M(2) O(20) 154.90(10) ?
O(21) M(2) O(20) 74.80(10) ?
O(11) M(2) O(20) 101.40(10) ?
O(41) M(2) O(81) 85.70(10) ?
O(21) M(2) O(81) 92.10(10) ?
O(11) M(2) O(81) 164.60(10) ?
O(20) M(2) O(81) 87.20(10) ?
O(41) M(2) Cl(2) 107.10(10) ?
O(21) M(2) Cl(2) 169.30(10) ?
O(11) M(2) Cl(2) 96.50(10) ?
O(20) M(2) Cl(2) 97.50(10) ?
O(81) M(2) Cl(2) 95.00(10) ?
O(21) M(3) O(30) 156.70(10) ?
O(21) M(3) O(31) 82.30(10) ?
O(30) M(3) O(31) 76.00(10) ?
O(21) M(3) O(41) 81.20(10) ?
O(30) M(3) O(41) 102.30(10) ?
O(31) M(3) O(41) 78.80(10) ?
O(21) M(3) O(61) 85.90(10) ?
O(30) M(3) O(61) 86.20(10) ?
O(31) M(3) O(61) 90.80(10) ?
O(41) M(3) O(61) 164.30(10) ?
O(21) M(3) Cl(3) 104.50(10) ?
O(30) M(3) Cl(3) 98.10(10) ?
O(31) M(3) Cl(3) 171.00(10) ?
O(41) M(3) Cl(3) 96.20(10) ?
O(61) M(3) Cl(3) 95.70(10) ?
O(11) M(4) O(41) 81.80(10) ?
O(11) M(4) O(40) 155.80(10) ?
O(41) M(4) O(40) 75.70(10) ?
O(11) M(4) O(31) 81.30(10) ?
O(41) M(4) O(31) 78.50(10) ?
O(40) M(4) O(31) 102.60(10) ?
O(11) M(4) O(51) 84.90(10) ?
O(41) M(4) O(51) 89.70(10) ?
O(40) M(4) O(51) 86.20(10) ?
O(31) M(4) O(51) 162.90(10) ?
O(11) M(4) Cl(4) 104.80(10) ?
O(41) M(4) Cl(4) 170.90(10) ?
O(40) M(4) Cl(4) 98.60(10) ?
O(31) M(4) Cl(4) 96.10(10) ?
O(51) M(4) Cl(4) 97.00(10) ?
C(24) O(20) C(21) 109.0(3) no
C(24) O(20) M(2) 132.5(3) no
C(21) O(20) M(2) 116.0(2) no
C(25) O(21) M(3) 123.3(2) no
C(25) O(21) M(2) 109.9(2) no
C(25) O(21) M(1) 122.8(2) no
C(32) O(30) C(31) 109.7(3) no
C(32) O(30) M(3) 130.9(2) no
C(31) O(30) M(3) 116.4(2) no
C(35) O(31) M(1) 124.8(2) no
C(35) O(31) M(3) 110.0(2) no
C(35) O(31) M(3) 110.0(2) no
C(35) O(31) M(4) 121.8(2) no
C(43) O(40) C(41) 110.2(3) no
C(43) O(40) M(4) 130.9(3) no
C(41) O(40) M(4) 115.8(2) no
C(45) O(41) M(2) 124.3(2) no
C(45) O(41) M(4) 109.9(2) no
C(51) O(51) M(4) 134.2(3) no
C(611) O(61) M(3) 132.0(9) no
C(61) O(61) M(3) 130.2(3) no
C(71) O(71) M(1) 134.0(4) no
C(811) O(81) M(2) 134.2(5) no
C(81) O(81) M(2) 129.7(5) no
O(10) C(11) C(15) 107.6(3) no
O(10) C(11) C(12) 104.4(3) no
C(15) C(11) C(12) 116.2(4) no
C(13) C(12) C(11) 105.3(4) no
C(12) C(13) C(14) 111.3(4) no
O(10) C(14) C(13) 105.4(4) no
O(11) C(15) C(11) 110.7(3) no
O(20) C(21) C(25) 107.3(3) no
O(20) C(21) C(22) 104.8(3) no
C(25) C(21) C(22) 116.0(3) no
C(23) C(22) C(21) 105.8(3) no
C(24) C(23) C(22) 108.1(4) no
O(20) C(24) C(23) 108.0(3) no
O(21) C(25) C(21) 110.3(3) no
O(30) C(31) C(35) 107.5(2) no
O(30) C(31) C(34) 105.5(3) no
C(35) C(31) C(34) 115.9(3) no
C(33) C(32) O(30) 107.3(4) no
C(32) C(33) C(34) 110.1(4) no
C(33) C(34) C(31) 102.4(4) no
O(31) C(35) C(31) 110.2(2) no
O(40) C(41) C(45) 107.7(2) no
O(40) C(41) C(42) 104.6(3) no
C(45) C(41) C(42) 116.7(3) no
C(44) C(42) C(41) 105.2(4) no
O(40) C(43) C(44) 105.6(4) no
C(42) C(44) C(43) 111.6(4) no
O(41) C(45) C(41) 110.2(2) no
C(52) C(51) O(51) 119.7(6) no
C(62) C(61) O(61) 119.7(8) no
C(62) C(611) O(61) 138.(3) no
C(72) C(71) O(71) 145.5(13) no
C(82) C(81) O(81) 126.6(11) no
C(82) C(811) O(81) 124.4(12) no
O(1E) C(1E) C(2E) 120.(3) no

loop_
_geom_bond_atom_site_label_1
_geom_bond_atom_site_label_2
_geom_bond_site_symmetry_2
_geom_bond_distance
_geom_bond_publ_flag
M(1) Cl(1) . 2.379(2) yes
M(2) Cl(2) . 2.384(2) yes
M(3) Cl(3) . 2.389(2) yes
M(4) Cl(4) . 2.379(2) yes
M(1) O(10) . 2.185(2) yes
M(2) O(20) . 2.193(2) yes
M(3) O(30) . 2.145(2) yes
M(4) O(40) . 2.167(2) yes
M(1) O(11) . 2.152(2) yes
M(2) O(11) . 2.188(2) yes
M(4) O(11) . 2.120(2) yes
M(1) O(21) . 2.191(2) yes
M(2) O(21) . 2.157(2) yes
M(3) O(21) . 2.106(2) yes
M(1) O(31) . 2.120(2) yes
M(3) O(31) . 2.150(2) yes
M(4) O(31) . 2.183(2) yes
M(2) O(41) . 2.121(2) yes
M(3) O(41) . 2.184(2) yes
M(4) O(41) . 2.161(2) yes
M(1) O(71) . 2.212(3) yes
M(2) O(81) . 2.194(3) yes
M(3) O(61) . 2.230(2) yes
M(4) O(51) . 2.222(3) yes
M(1) M(2) . 3.368(2) yes
M(1) M(3) . 3.212(2) yes
M(1) M(4) . 3.2140(10) yes
M(2) M(3) . 3.221(2) yes
M(2) M(4) . 3.224(2) yes
M(3) M(4) . 3.354(2) yes
O(10) C(14) . 1.421(4) no
O(10) C(11) . 1.455(4) no
O(11) C(15) . 1.417(3) no
O(20) C(24) . 1.416(4) no
O(20) C(21) . 1.445(4) no
O(21) C(25) . 1.417(4) no
O(30) C(32) . 1.427(4) no
O(30) C(31) . 1.446(4) no
O(31) C(35) . 1.418(3) no
O(40) C(43) . 1.427(5) no
O(40) C(41) . 1.451(4) no
O(41) C(45) . 1.420(3) no
O(51) C(51) . 1.381(5) no
O(61) C(611) . 1.42(4) no
O(61) C(61) . 1.424(7) no
O(71) C(71) . 1.333(7) no
O(81) C(811) . 1.388(11) no
O(81) C(81) . 1.455(9) no
C(11) C(15) . 1.489(5) no
C(11) C(12) . 1.518(5) no
C(12) C(13) . 1.398(7) no
C(13) C(14) . 1.464(7) no
C(21) C(25) . 1.503(4) no
C(21) C(22) . 1.519(5) no
C(22) C(23) . 1.460(6) no
C(23) C(24) . 1.450(6) no
C(31) C(35) . 1.511(4) no
C(31) C(34) . 1.517(5) no
C(32) C(33) . 1.415(8) no
C(33) C(34) . 1.483(8) no
C(41) C(45) . 1.503(5) no
C(41) C(42) . 1.521(5) no
C(42) C(44) . 1.413(7) no
C(43) C(44) . 1.448(7) no
C(51) C(52) . 1.347(8) no
C(61) C(62) . 1.319(10) no
C(611) C(62) . 1.12(3) no
C(71) C(72) . 1.120(10) no
C(81) C(82) . 1.178(12) no
C(811) C(82) . 1.274(13) no
O(1E) C(1E) . 1.430 no
C(1E) C(2E) . 1.530 no

loop_
_geom_hbond_atom_site_label_D
_geom_hbond_atom_site_label_H
_geom_hbond_atom_site_label_A
_geom_hbond_site_symmetry_A
_geom_hbond_distance_HA
_geom_hbond_distance_DA
_geom_hbond_angle_DHA
_geom_hbond_publ_flag
O(51) H(51O) Cl(2) 1_555 2.170(10) 3.121(3) 168(4) yes
O(61) H(61O) Cl(1) 1_555 2.18(2) 3.127(3) 164(4) yes
O(71) H(71O) Cl(4) 1_555 2.150(10) 3.111(3) 173(5) yes
O(81) H(81O) Cl(3) 1_555 2.20(2) 3.144(3) 164(5) yes
O(1E) ? Cl(3) 2_655 ? 3.13(4) ? yes

loop_
_geom_torsion_atom_site_label_1
_geom_torsion_atom_site_label_2
_geom_torsion_atom_site_label_3
_geom_torsion_atom_site_label_4
_geom_torsion
O10 C11 C15 O11 -45.4(4)
O20 C21 C25 O21 -45.6(4)
O30 C31 C35 O31 44.4(3)
O40 C41 C45 O41 45.8(3)
